data_8102016
loop_
_publ_author_name
'Cheng, M.-Q.'
'Ma, L.-F.'
'Wang, L.-Y.'

_publ_section_title
;
Crystal structure of (phenanthroline-N,N')-N-carbamoyl-methyliminodiacetato-
copper(II) dihydrate, [Cu(C~6~H~8~N~2~)(C~12~H~8~N~2~)] &#x00B7; 2H~2~O
;
_journal_issue 3
_journal_name_full 'Zeitschrift f\"ur Kristallographie - New Crystal Structures'
_journal_page_first 369
_journal_page_last 371
_journal_volume 221
_journal_year 2006
_chemical_formula_structural '[Cu(ADA)(phen)] &#x00B7; 2H~2~O'
_chemical_formula_sum 'C18 H20 Cu N4 O7'
_chemical_formula_weight 467.92
_chemical_name_systematic
;
(phenanthroline-N,N')-N-carbamoylmethyl-iminodiacetato-copper(II) dihydrate
;
_space_group_IT_number 14
_symmetry_cell_setting monoclinic
_symmetry_space_group_name_Hall '-P 2ybc'
_symmetry_space_group_name_H-M 'P 1 21/c 1'
_atom_sites_solution_hydrogens geom
_atom_sites_solution_primary direct
_atom_sites_solution_secondary difmap
_audit_creation_method SHELXL-97
_cell_angle_alpha 90.00
_cell_angle_beta 97.163(2)
_cell_angle_gamma 90.00
_cell_formula_units_Z 4
_cell_length_a 8.8015(11)
_cell_length_b 22.493(3)
_cell_length_c 9.8854(12)
_cell_measurement_reflns_used 3675
_cell_measurement_temperature 291(2)
_cell_measurement_theta_max 26.45
_cell_measurement_theta_min 2.33
_cell_volume 1941.8(4)
_computing_cell_refinement 'Bruker SMART'
_computing_data_collection 'Bruker SMART'
_computing_data_reduction 'Bruker SAINT'
_computing_molecular_graphics 'Bruker SHELXTL'
_computing_publication_material 'Bruker SHELXTL'
_computing_structure_refinement 'SHELXL-97 (Sheldrick, 1997)'
_computing_structure_solution 'SHELXS-97 (Sheldrick, 1990)'
_diffrn_ambient_temperature 291(2)
_diffrn_measured_fraction_theta_full 0.971
_diffrn_measured_fraction_theta_max 0.971
_diffrn_measurement_device_type 'Bruker SMART CCD'
_diffrn_measurement_method phi/omega
_diffrn_radiation_monochromator graphite
_diffrn_radiation_source 'fine-focus sealed tube'
_diffrn_radiation_type MoK\a
_diffrn_radiation_wavelength 0.71073
_diffrn_reflns_av_R_equivalents 0.0214
_diffrn_reflns_av_sigmaI/netI 0.0258
_diffrn_reflns_limit_h_max 10
_diffrn_reflns_limit_h_min -10
_diffrn_reflns_limit_k_max 27
_diffrn_reflns_limit_k_min -22
_diffrn_reflns_limit_l_max 11
_diffrn_reflns_limit_l_min -11
_diffrn_reflns_number 9516
_diffrn_reflns_theta_full 25.50
_diffrn_reflns_theta_max 25.50
_diffrn_reflns_theta_min 2.33
_exptl_absorpt_coefficient_mu 1.175
_exptl_absorpt_correction_T_max 0.7896
_exptl_absorpt_correction_T_min 0.6578
_exptl_absorpt_correction_type multi-scan
_exptl_absorpt_process_details SADABS
_exptl_crystal_colour blue
_exptl_crystal_density_diffrn 1.601
_exptl_crystal_density_meas ?
_exptl_crystal_density_method 'not measured'
_exptl_crystal_description block
_exptl_crystal_F_000 964
_exptl_crystal_size_max 0.39
_exptl_crystal_size_mid 0.31
_exptl_crystal_size_min 0.21
_refine_diff_density_max 0.804
_refine_diff_density_min -0.284
_refine_diff_density_rms 0.055
_refine_ls_extinction_method none
_refine_ls_goodness_of_fit_ref 1.056
_refine_ls_hydrogen_treatment constr
_refine_ls_matrix_type full
_refine_ls_number_parameters 287
_refine_ls_number_reflns 3499
_refine_ls_number_restraints 6
_refine_ls_restrained_S_all 1.056
_refine_ls_R_factor_all 0.0412
_refine_ls_R_factor_gt 0.0332
_refine_ls_shift/su_max 0.001
_refine_ls_shift/su_mean 0.000
_refine_ls_structure_factor_coef Fsqd
_refine_ls_weighting_details 'calc w=1/[\s^2^(Fo^2^)+(0.0506P)^2^+0.9403P] where P=(Fo^2^+2Fc^2^)/3'
_refine_ls_weighting_scheme calc
_refine_ls_wR_factor_gt 0.0909
_refine_ls_wR_factor_ref 0.0962
_reflns_number_gt 2957
_reflns_number_total 3499
_reflns_threshold_expression >2sigma(I)
_cod_data_source_file 1267-1833.cff
_cod_data_source_block bb
_cod_depositor_comments
;
The following automatic conversions were performed:
'_symmetry_cell_setting' value 'Monoclinic' changed to 'monoclinic'
according to '/home/saulius/struct/CIF-dictionaries/cif_core.dic'
dictionary named 'cif_core.dic' version 2.4.1 from 2010-06-29.

Automatic conversion script
Id: cif_fix_enum 1555 2011-01-17 13:19:09Z saulius 

The following automatic conversions were performed:

'_exptl_crystal_density_meas' value 'none' was changed to '?' - the
value is perceived as not measured.

Automatic conversion script
Id: cif_fix_values 3008 2015-01-20 13:52:24Z robertas 
;
_cod_original_sg_symbol_H-M P12(1)/c1
_cod_database_code 8102016

loop_
_symmetry_equiv_pos_as_xyz
'x, y, z'
'-x, y+1/2, -z+1/2'
'-x, -y, -z'
'x, -y-1/2, z-1/2'

loop_
_atom_site_label
_atom_site_type_symbol
_atom_site_fract_x
_atom_site_fract_y
_atom_site_fract_z
_atom_site_U_iso_or_equiv
_atom_site_adp_type
_atom_site_occupancy
_atom_site_symmetry_multiplicity
_atom_site_Wyckoff_symbol
_atom_site_calc_flag
_atom_site_refinement_flags
_atom_site_disorder_assembly
_atom_site_disorder_group
Cu1 Cu 0.26378(4) 0.387821(13) 0.30958(3) 0.03702(13) Uani 1 4 e d . . .
O1 O 0.1071(2) 0.36842(9) 0.4244(2) 0.0503(5) Uani 1 4 e d . . .
O2 O -0.0899(2) 0.30946(9) 0.4456(2) 0.0541(6) Uani 1 4 e d . . .
O3 O 0.3875(2) 0.31116(8) 0.3766(2) 0.0452(5) Uani 1 4 e d . . .
O4 O 0.3925(2) 0.21305(8) 0.3511(2) 0.0476(5) Uani 1 4 e d . . .
O5 O 0.0892(2) 0.44262(8) 0.11891(19) 0.0453(5) Uani 1 4 e d . . .
O6 O 0.9130(3) 0.33661(11) 0.7168(2) 0.0592(6) Uani 1 4 e d D . .
O7 O 0.7128(3) 0.21034(13) 0.3862(5) 0.0909(10) Uani 1 4 e d D . .
N1 N 0.2846(2) 0.47028(9) 0.3874(2) 0.0331(5) Uani 1 4 e d . . .
N2 N 0.4370(2) 0.41664(9) 0.2083(2) 0.0362(5) Uani 1 4 e d . . .
N3 N 0.1434(2) 0.32362(8) 0.1714(2) 0.0289(4) Uani 1 4 e d . . .
N4 N -0.0089(3) 0.42637(10) -0.0989(2) 0.0407(5) Uani 1 4 e d . . .
H4A H -0.0368 0.4628 -0.1109 0.049 Uiso 1 4 e calc R . .
H4B H -0.0264 0.4013 -0.1646 0.049 Uiso 1 4 e calc R . .
C1 C 0.2084(3) 0.49527(12) 0.4795(3) 0.0400(6) Uani 1 4 e d . . .
H1 H 0.1355 0.4730 0.5176 0.048 Uiso 1 4 e calc R . .
C2 C 0.2340(3) 0.55425(13) 0.5217(3) 0.0475(7) Uani 1 4 e d . . .
H2 H 0.1776 0.5707 0.5859 0.057 Uiso 1 4 e calc R . .
C3 C 0.3410(4) 0.58755(12) 0.4688(3) 0.0482(7) Uani 1 4 e d . . .
H3 H 0.3591 0.6265 0.4977 0.058 Uiso 1 4 e calc R . .
C4 C 0.4243(3) 0.56288(11) 0.3703(3) 0.0409(6) Uani 1 4 e d . . .
C5 C 0.5420(4) 0.59301(13) 0.3091(3) 0.0530(8) Uani 1 4 e d . . .
H5 H 0.5640 0.6325 0.3313 0.064 Uiso 1 4 e calc R . .
C6 C 0.6209(4) 0.56526(14) 0.2205(3) 0.0550(8) Uani 1 4 e d . . .
H6 H 0.6965 0.5862 0.1828 0.066 Uiso 1 4 e calc R . .
C7 C 0.5928(3) 0.50423(13) 0.1816(3) 0.0435(7) Uani 1 4 e d . . .
C8 C 0.6736(3) 0.47170(15) 0.0937(3) 0.0516(8) Uani 1 4 e d . . .
H8 H 0.7519 0.4898 0.0536 0.062 Uiso 1 4 e calc R . .
C9 C 0.6384(3) 0.41396(15) 0.0666(3) 0.0499(7) Uani 1 4 e d . . .
H9 H 0.6934 0.3921 0.0092 0.060 Uiso 1 4 e calc R . .
C10 C 0.5183(3) 0.38722(12) 0.1256(3) 0.0446(7) Uani 1 4 e d . . .
H10 H 0.4948 0.3476 0.1060 0.054 Uiso 1 4 e calc R . .
C11 C 0.4740(3) 0.47431(11) 0.2370(3) 0.0347(6) Uani 1 4 e d . . .
C12 C 0.3912(3) 0.50367(11) 0.3325(3) 0.0335(5) Uani 1 4 e d . . .
C13 C 0.0059(3) 0.33102(11) 0.3778(3) 0.0365(6) Uani 1 4 e d . . .
C14 C -0.0022(3) 0.31485(12) 0.2295(3) 0.0379(6) Uani 1 4 e d . . .
H14A H -0.0323 0.2735 0.2185 0.045 Uiso 1 4 e calc R . .
H14B H -0.0812 0.3387 0.1781 0.045 Uiso 1 4 e calc R . .
C15 C 0.3461(3) 0.26377(11) 0.3158(3) 0.0336(6) Uani 1 4 e d . . .
C16 C 0.2363(3) 0.26776(11) 0.1840(3) 0.0367(6) Uani 1 4 e d . . .
H16A H 0.2948 0.2652 0.1073 0.044 Uiso 1 4 e calc R . .
H16B H 0.1674 0.2340 0.1790 0.044 Uiso 1 4 e calc R . .
C17 C 0.0607(3) 0.40892(11) 0.0203(3) 0.0330(6) Uani 1 4 e d . . .
C18 C 0.1116(3) 0.34393(11) 0.0285(2) 0.0334(5) Uani 1 4 e d . . .
H18A H 0.0319 0.3193 -0.0196 0.040 Uiso 1 4 e calc R . .
H18B H 0.2031 0.3394 -0.0160 0.040 Uiso 1 4 e calc R . .
H1W H 0.911(4) 0.3321(16) 0.6337(12) 0.078(13) Uiso 1 4 e d D . .
H3W H 0.698(5) 0.2335(16) 0.318(3) 0.083(16) Uiso 1 4 e d D . .
H2W H 0.835(2) 0.3223(14) 0.742(3) 0.061(11) Uiso 1 4 e d D . .
H4W H 0.643(6) 0.220(3) 0.434(5) 0.22(4) Uiso 1 4 e d D . .

loop_
_atom_site_aniso_label
_atom_site_aniso_U_11
_atom_site_aniso_U_22
_atom_site_aniso_U_33
_atom_site_aniso_U_23
_atom_site_aniso_U_13
_atom_site_aniso_U_12
Cu1 0.0422(2) 0.02464(19) 0.0467(2) -0.00768(13) 0.01525(15) -0.00845(13)
O1 0.0554(12) 0.0467(11) 0.0533(12) -0.0201(10) 0.0244(10) -0.0213(10)
O2 0.0587(12) 0.0521(13) 0.0574(12) -0.0141(10) 0.0299(10) -0.0225(10)
O3 0.0488(11) 0.0310(10) 0.0515(11) 0.0002(9) -0.0104(9) 0.0003(9)
O4 0.0511(11) 0.0293(10) 0.0609(13) 0.0076(9) 0.0007(10) 0.0104(9)
O5 0.0627(13) 0.0270(10) 0.0427(11) -0.0028(8) -0.0071(9) 0.0046(9)
O6 0.0794(17) 0.0527(14) 0.0438(13) -0.0055(11) 0.0008(12) -0.0013(13)
O7 0.0613(17) 0.0610(18) 0.150(3) -0.004(2) 0.013(2) 0.0019(14)
N1 0.0299(11) 0.0269(11) 0.0411(12) -0.0023(9) -0.0010(9) -0.0006(9)
N2 0.0355(11) 0.0285(11) 0.0451(12) 0.0002(9) 0.0065(10) -0.0026(9)
N3 0.0312(10) 0.0216(10) 0.0339(11) 0.0019(8) 0.0045(8) 0.0020(8)
N4 0.0538(14) 0.0279(11) 0.0385(12) 0.0034(9) -0.0018(10) 0.0044(10)
C1 0.0335(13) 0.0365(15) 0.0490(16) -0.0057(12) 0.0008(12) 0.0020(11)
C2 0.0485(16) 0.0390(16) 0.0532(17) -0.0120(13) -0.0012(14) 0.0128(13)
C3 0.0581(18) 0.0243(14) 0.0566(18) -0.0053(13) -0.0140(15) 0.0031(13)
C4 0.0469(15) 0.0262(14) 0.0449(15) 0.0024(12) -0.0133(12) -0.0016(12)
C5 0.072(2) 0.0281(14) 0.0560(18) 0.0076(14) -0.0043(16) -0.0174(14)
C6 0.064(2) 0.0438(18) 0.0561(18) 0.0136(15) 0.0025(16) -0.0249(15)
C7 0.0458(15) 0.0415(16) 0.0418(15) 0.0114(12) 0.0004(12) -0.0116(13)
C8 0.0449(17) 0.061(2) 0.0495(17) 0.0109(15) 0.0095(13) -0.0116(15)
C9 0.0432(16) 0.058(2) 0.0506(17) 0.0021(15) 0.0125(13) 0.0003(14)
C10 0.0445(16) 0.0376(16) 0.0533(17) -0.0040(13) 0.0123(13) -0.0001(12)
C11 0.0341(13) 0.0318(14) 0.0365(13) 0.0044(11) -0.0025(11) -0.0049(11)
C12 0.0361(13) 0.0239(12) 0.0375(13) 0.0060(10) -0.0071(11) -0.0011(10)
C13 0.0402(14) 0.0264(13) 0.0450(15) -0.0042(11) 0.0141(12) -0.0004(11)
C14 0.0322(13) 0.0392(15) 0.0419(15) 0.0029(12) 0.0032(11) -0.0072(11)
C15 0.0317(13) 0.0281(14) 0.0417(14) 0.0053(11) 0.0073(11) 0.0026(11)
C16 0.0467(15) 0.0203(12) 0.0424(14) -0.0030(11) 0.0029(12) 0.0039(11)
C17 0.0360(13) 0.0262(13) 0.0370(14) 0.0031(11) 0.0054(11) -0.0020(11)
C18 0.0401(13) 0.0273(13) 0.0322(13) 0.0000(10) 0.0026(11) 0.0026(11)

loop_
_atom_type_symbol
_atom_type_description
_atom_type_scat_dispersion_real
_atom_type_scat_dispersion_imag
_atom_type_scat_source
C C 0.0033 0.0016 'International Tables Vol C Tables 4.2.6.8 and 6.1.1.4'
H H 0.0000 0.0000 'International Tables Vol C Tables 4.2.6.8 and 6.1.1.4'
N N 0.0061 0.0033 'International Tables Vol C Tables 4.2.6.8 and 6.1.1.4'
O O 0.0106 0.0060 'International Tables Vol C Tables 4.2.6.8 and 6.1.1.4'
Cu Cu 0.3201 1.2651 'International Tables Vol C Tables 4.2.6.8 and 6.1.1.4'

loop_
_geom_angle_atom_site_label_1
_geom_angle_atom_site_label_2
_geom_angle_atom_site_label_3
_geom_angle
_geom_angle_site_symmetry_1
_geom_angle_site_symmetry_3
_geom_angle_publ_flag
O1 Cu1 N1 91.23(8) . . ?
O1 Cu1 N2 172.30(8) . . ?
N1 Cu1 N2 81.70(8) . . ?
O1 Cu1 O3 90.53(9) . . ?
N1 Cu1 O3 128.18(8) . . ?
N2 Cu1 O3 91.48(8) . . ?
O1 Cu1 N3 83.79(8) . . ?
N1 Cu1 N3 150.43(8) . . ?
N2 Cu1 N3 103.86(8) . . ?
O3 Cu1 N3 81.13(7) . . ?
C13 O1 Cu1 117.03(16) . . ?
C15 O3 Cu1 115.94(16) . . ?
H1W O6 H2W 110(2) . . ?
H3W O7 H4W 104(2) . . ?
C1 N1 C12 118.2(2) . . ?
C1 N1 Cu1 128.80(18) . . ?
C12 N1 Cu1 112.99(16) . . ?
C10 N2 C11 118.1(2) . . ?
C10 N2 Cu1 129.73(19) . . ?
C11 N2 Cu1 112.14(16) . . ?
C18 N3 C14 109.97(19) . . ?
C18 N3 C16 112.04(18) . . ?
C14 N3 C16 110.26(19) . . ?
C18 N3 Cu1 114.55(14) . . ?
C14 N3 Cu1 102.86(14) . . ?
C16 N3 Cu1 106.74(14) . . ?
C17 N4 H4A 120.0 . . ?
C17 N4 H4B 120.0 . . ?
H4A N4 H4B 120.0 . . ?
N1 C1 C2 122.1(3) . . ?
N1 C1 H1 119.0 . . ?
C2 C1 H1 119.0 . . ?
C3 C2 C1 120.1(3) . . ?
C3 C2 H2 119.9 . . ?
C1 C2 H2 119.9 . . ?
C2 C3 C4 119.7(3) . . ?
C2 C3 H3 120.1 . . ?
C4 C3 H3 120.1 . . ?
C12 C4 C3 116.7(3) . . ?
C12 C4 C5 118.3(3) . . ?
C3 C4 C5 125.0(3) . . ?
C6 C5 C4 121.1(3) . . ?
C6 C5 H5 119.4 . . ?
C4 C5 H5 119.4 . . ?
C5 C6 C7 122.3(3) . . ?
C5 C6 H6 118.8 . . ?
C7 C6 H6 118.8 . . ?
C8 C7 C11 116.8(3) . . ?
C8 C7 C6 125.7(3) . . ?
C11 C7 C6 117.5(3) . . ?
C9 C8 C7 120.3(3) . . ?
C9 C8 H8 119.9 . . ?
C7 C8 H8 119.9 . . ?
C8 C9 C10 119.6(3) . . ?
C8 C9 H9 120.2 . . ?
C10 C9 H9 120.2 . . ?
N2 C10 C9 122.2(3) . . ?
N2 C10 H10 118.9 . . ?
C9 C10 H10 118.9 . . ?
N2 C11 C7 123.0(2) . . ?
N2 C11 C12 116.8(2) . . ?
C7 C11 C12 120.1(2) . . ?
N1 C12 C4 123.1(2) . . ?
N1 C12 C11 116.2(2) . . ?
C4 C12 C11 120.6(2) . . ?
O2 C13 O1 123.9(2) . . ?
O2 C13 C14 118.7(2) . . ?
O1 C13 C14 117.4(2) . . ?
N3 C14 C13 114.0(2) . . ?
N3 C14 H14A 108.7 . . ?
C13 C14 H14A 108.7 . . ?
N3 C14 H14B 108.7 . . ?
C13 C14 H14B 108.7 . . ?
H14A C14 H14B 107.6 . . ?
O4 C15 O3 125.3(2) . . ?
O4 C15 C16 116.3(2) . . ?
O3 C15 C16 118.3(2) . . ?
N3 C16 C15 113.7(2) . . ?
N3 C16 H16A 108.8 . . ?
C15 C16 H16A 108.8 . . ?
N3 C16 H16B 108.8 . . ?
C15 C16 H16B 108.8 . . ?
H16A C16 H16B 107.7 . . ?
O5 C17 N4 123.3(2) . . ?
O5 C17 C18 121.0(2) . . ?
N4 C17 C18 115.6(2) . . ?
N3 C18 C17 111.43(19) . . ?
N3 C18 H18A 109.3 . . ?
C17 C18 H18A 109.3 . . ?
N3 C18 H18B 109.3 . . ?
C17 C18 H18B 109.3 . . ?
H18A C18 H18B 108.0 . . ?

loop_
_geom_bond_atom_site_label_1
_geom_bond_atom_site_label_2
_geom_bond_distance
_geom_bond_site_symmetry_2
_geom_bond_publ_flag
Cu1 O1 1.9416(18) . ?
Cu1 N1 2.007(2) . ?
Cu1 N2 2.032(2) . ?
Cu1 O3 2.1021(19) . ?
Cu1 N3 2.171(2) . ?
O1 C13 1.269(3) . ?
O2 C13 1.240(3) . ?
O3 C15 1.256(3) . ?
O4 C15 1.247(3) . ?
O5 C17 1.236(3) . ?
O6 H1W 0.826(10) . ?
O6 H2W 0.826(10) . ?
O7 H3W 0.851(10) . ?
O7 H4W 0.844(10) . ?
N1 C1 1.323(3) . ?
N1 C12 1.365(3) . ?
N2 C10 1.328(3) . ?
N2 C11 1.359(3) . ?
N3 C18 1.479(3) . ?
N3 C14 1.482(3) . ?
N3 C16 1.496(3) . ?
N4 C17 1.318(3) . ?
N4 H4A 0.8600 . ?
N4 H4B 0.8600 . ?
C1 C2 1.400(4) . ?
C1 H1 0.9300 . ?
C2 C3 1.358(4) . ?
C2 H2 0.9300 . ?
C3 C4 1.405(4) . ?
C3 H3 0.9300 . ?
C4 C12 1.404(4) . ?
C4 C5 1.433(4) . ?
C5 C6 1.337(5) . ?
C5 H5 0.9300 . ?
C6 C7 1.439(4) . ?
C6 H6 0.9300 . ?
C7 C8 1.396(4) . ?
C7 C11 1.410(3) . ?
C8 C9 1.354(4) . ?
C8 H8 0.9300 . ?
C9 C10 1.405(4) . ?
C9 H9 0.9300 . ?
C10 H10 0.9300 . ?
C11 C12 1.425(4) . ?
C13 C14 1.503(4) . ?
C14 H14A 0.9700 . ?
C14 H14B 0.9700 . ?
C15 C16 1.525(4) . ?
C16 H16A 0.9700 . ?
C16 H16B 0.9700 . ?
C17 C18 1.528(3) . ?
C18 H18A 0.9700 . ?
C18 H18B 0.9700 . ?

loop_
_geom_hbond_atom_site_label_D
_geom_hbond_atom_site_label_H
_geom_hbond_atom_site_label_A
_geom_hbond_distance_DH
_geom_hbond_distance_HA
_geom_hbond_distance_DA
_geom_hbond_angle_DHA
_geom_hbond_site_symmetry_A
O7 H4W O4 0.844(10) 2.26(7) 2.798(4) 122(6) .
O6 H2W O7 0.826(10) 2.028(16) 2.786(5) 152(3) 4_566
O6 H1W O2 0.826(10) 1.926(12) 2.746(3) 172(4) 1_655
N4 H4B O6 0.86 1.90 2.749(3) 167.8 1_454
N4 H4A O5 0.86 2.18 3.031(3) 173.1 3_565

loop_
_geom_torsion_atom_site_label_1
_geom_torsion_atom_site_label_2
_geom_torsion_atom_site_label_3
_geom_torsion_atom_site_label_4
_geom_torsion
_geom_torsion_site_symmetry_1
_geom_torsion_site_symmetry_2
_geom_torsion_site_symmetry_3
_geom_torsion_site_symmetry_4
_geom_torsion_publ_flag
N1 Cu1 O1 C13 149.6(2) . . . . ?
N2 Cu1 O1 C13 172.7(6) . . . . ?
O3 Cu1 O1 C13 -82.2(2) . . . . ?
N3 Cu1 O1 C13 -1.2(2) . . . . ?
O1 Cu1 O3 C15 83.62(19) . . . . ?
N1 Cu1 O3 C15 175.60(16) . . . . ?
N2 Cu1 O3 C15 -103.81(19) . . . . ?
N3 Cu1 O3 C15 -0.01(18) . . . . ?
O1 Cu1 N1 C1 -1.3(2) . . . . ?
N2 Cu1 N1 C1 -178.3(2) . . . . ?
O3 Cu1 N1 C1 -93.0(2) . . . . ?
N3 Cu1 N1 C1 78.2(3) . . . . ?
O1 Cu1 N1 C12 -179.90(17) . . . . ?
N2 Cu1 N1 C12 3.14(17) . . . . ?
O3 Cu1 N1 C12 88.46(19) . . . . ?
N3 Cu1 N1 C12 -100.4(2) . . . . ?
O1 Cu1 N2 C10 151.6(6) . . . . ?
N1 Cu1 N2 C10 175.0(3) . . . . ?
O3 Cu1 N2 C10 46.6(3) . . . . ?
N3 Cu1 N2 C10 -34.6(3) . . . . ?
O1 Cu1 N2 C11 -25.9(8) . . . . ?
N1 Cu1 N2 C11 -2.52(17) . . . . ?
O3 Cu1 N2 C11 -130.92(18) . . . . ?
N3 Cu1 N2 C11 147.86(17) . . . . ?
O1 Cu1 N3 C18 132.35(17) . . . . ?
N1 Cu1 N3 C18 50.9(2) . . . . ?
N2 Cu1 N3 C18 -46.81(17) . . . . ?
O3 Cu1 N3 C18 -136.14(16) . . . . ?
O1 Cu1 N3 C14 13.05(15) . . . . ?
N1 Cu1 N3 C14 -68.4(2) . . . . ?
N2 Cu1 N3 C14 -166.11(15) . . . . ?
O3 Cu1 N3 C14 104.56(15) . . . . ?
O1 Cu1 N3 C16 -103.03(16) . . . . ?
N1 Cu1 N3 C16 175.50(16) . . . . ?
N2 Cu1 N3 C16 77.81(15) . . . . ?
O3 Cu1 N3 C16 -11.52(14) . . . . ?
C12 N1 C1 C2 -0.1(4) . . . . ?
Cu1 N1 C1 C2 -178.6(2) . . . . ?
N1 C1 C2 C3 -0.7(4) . . . . ?
C1 C2 C3 C4 0.9(4) . . . . ?
C2 C3 C4 C12 -0.4(4) . . . . ?
C2 C3 C4 C5 -178.7(3) . . . . ?
C12 C4 C5 C6 -1.5(4) . . . . ?
C3 C4 C5 C6 176.8(3) . . . . ?
C4 C5 C6 C7 0.0(5) . . . . ?
C5 C6 C7 C8 -177.7(3) . . . . ?
C5 C6 C7 C11 2.1(5) . . . . ?
C11 C7 C8 C9 -1.0(4) . . . . ?
C6 C7 C8 C9 178.8(3) . . . . ?
C7 C8 C9 C10 1.1(5) . . . . ?
C11 N2 C10 C9 -0.7(4) . . . . ?
Cu1 N2 C10 C9 -178.1(2) . . . . ?
C8 C9 C10 N2 -0.2(5) . . . . ?
C10 N2 C11 C7 0.8(4) . . . . ?
Cu1 N2 C11 C7 178.6(2) . . . . ?
C10 N2 C11 C12 -176.3(2) . . . . ?
Cu1 N2 C11 C12 1.5(3) . . . . ?
C8 C7 C11 N2 0.0(4) . . . . ?
C6 C7 C11 N2 -179.8(3) . . . . ?
C8 C7 C11 C12 177.0(2) . . . . ?
C6 C7 C11 C12 -2.7(4) . . . . ?
C1 N1 C12 C4 0.6(4) . . . . ?
Cu1 N1 C12 C4 179.4(2) . . . . ?
C1 N1 C12 C11 178.0(2) . . . . ?
Cu1 N1 C12 C11 -3.3(3) . . . . ?
C3 C4 C12 N1 -0.4(4) . . . . ?
C5 C4 C12 N1 178.0(2) . . . . ?
C3 C4 C12 C11 -177.7(2) . . . . ?
C5 C4 C12 C11 0.7(4) . . . . ?
N2 C11 C12 N1 1.1(3) . . . . ?
C7 C11 C12 N1 -176.0(2) . . . . ?
N2 C11 C12 C4 178.6(2) . . . . ?
C7 C11 C12 C4 1.4(4) . . . . ?
Cu1 O1 C13 O2 171.4(2) . . . . ?
Cu1 O1 C13 C14 -12.0(3) . . . . ?
C18 N3 C14 C13 -144.5(2) . . . . ?
C16 N3 C14 C13 91.5(3) . . . . ?
Cu1 N3 C14 C13 -22.0(2) . . . . ?
O2 C13 C14 N3 -158.6(2) . . . . ?
O1 C13 C14 N3 24.6(3) . . . . ?
Cu1 O3 C15 O4 -170.9(2) . . . . ?
Cu1 O3 C15 C16 12.3(3) . . . . ?
C18 N3 C16 C15 146.6(2) . . . . ?
C14 N3 C16 C15 -90.6(2) . . . . ?
Cu1 N3 C16 C15 20.5(2) . . . . ?
O4 C15 C16 N3 159.8(2) . . . . ?
O3 C15 C16 N3 -23.2(3) . . . . ?
C14 N3 C18 C17 74.1(2) . . . . ?
C16 N3 C18 C17 -162.9(2) . . . . ?
Cu1 N3 C18 C17 -41.1(2) . . . . ?
O5 C17 C18 N3 20.2(3) . . . . ?
N4 C17 C18 N3 -162.4(2) . . . . ?
